data_7239751
loop_
_publ_author_name
'Dutta, Shubham'
'Prabagar, B.'
'Vanjari, Rajeshwer'
'Gandon, Vincent'
'Sahoo, Akhila K.'

_publ_section_title
;
 An unconventional sulfur-to-selenium-to-carbon radical transfer:
 chemo-and regioselective cyclization of yne-ynamides
;
_journal_issue 4
_journal_name_full 'Green Chemistry'
_journal_page_first 1113
_journal_page_last 1118
_journal_paper_doi 10.1039/C9GC03745D
_journal_volume 22
_journal_year 2020
_chemical_formula_moiety 'C30 H25 N O2 S Se'
_chemical_formula_sum 'C30 H25 N O2 S Se'
_chemical_formula_weight 542.53
_space_group_crystal_system monoclinic
_space_group_IT_number 14
_space_group_name_Hall '-P 2yn'
_space_group_name_H-M_alt 'P 1 21/n 1'
_atom_sites_solution_hydrogens geom
_audit_creation_method SHELXL-2018/3
_audit_update_record
;
2019-08-02 deposited with the CCDC.	2020-01-10 downloaded from the CCDC.
;
_cell_angle_alpha 90
_cell_angle_beta 92.471(7)
_cell_angle_gamma 90
_cell_formula_units_Z 4
_cell_length_a 6.2629(11)
_cell_length_b 18.353(3)
_cell_length_c 22.063(5)
_cell_measurement_reflns_used 9865
_cell_measurement_temperature 100(2)
_cell_measurement_theta_max 27.23
_cell_measurement_theta_min 2.40
_cell_volume 2533.6(8)
_computing_structure_refinement 'SHELXL-2018/3 (Sheldrick, 2018)'
_computing_structure_solution 'SHELXT 2014/5 (Sheldrick, 2014)'
_diffrn_ambient_temperature 100(2)
_diffrn_measured_fraction_theta_full 0.999
_diffrn_measured_fraction_theta_max 0.989
_diffrn_measurement_device_type 'Bruker APEX-II CCD'
_diffrn_measurement_method '\f and \w scans'
_diffrn_radiation_type MoK\a
_diffrn_radiation_wavelength 0.71073
_diffrn_reflns_av_R_equivalents 0.0955
_diffrn_reflns_av_unetI/netI 0.0455
_diffrn_reflns_Laue_measured_fraction_full 0.999
_diffrn_reflns_Laue_measured_fraction_max 0.989
_diffrn_reflns_limit_h_max 7
_diffrn_reflns_limit_h_min -8
_diffrn_reflns_limit_k_max 23
_diffrn_reflns_limit_k_min -23
_diffrn_reflns_limit_l_max 28
_diffrn_reflns_limit_l_min -28
_diffrn_reflns_number 64753
_diffrn_reflns_point_group_measured_fraction_full 0.999
_diffrn_reflns_point_group_measured_fraction_max 0.989
_diffrn_reflns_theta_full 25.242
_diffrn_reflns_theta_max 27.527
_diffrn_reflns_theta_min 2.219
_exptl_absorpt_coefficient_mu 1.592
_exptl_crystal_colour yellow
_exptl_crystal_density_diffrn 1.422
_exptl_crystal_description needle
_exptl_crystal_F_000 1112
_exptl_crystal_recrystallization_method 'Re-crystallisation from solvent: Chloroform'
_refine_diff_density_max 0.719
_refine_diff_density_min -0.747
_refine_diff_density_rms 0.082
_refine_ls_extinction_method none
_refine_ls_goodness_of_fit_ref 0.909
_refine_ls_hydrogen_treatment constr
_refine_ls_matrix_type full
_refine_ls_number_parameters 317
_refine_ls_number_reflns 5778
_refine_ls_number_restraints 0
_refine_ls_restrained_S_all 0.909
_refine_ls_R_factor_all 0.0794
_refine_ls_R_factor_gt 0.0523
_refine_ls_shift/su_max 0.088
_refine_ls_shift/su_mean 0.001
_refine_ls_structure_factor_coef Fsqd
_refine_ls_weighting_details 'w=1/[\s^2^(Fo^2^)+(0.0981P)^2^+4.8131P] where P=(Fo^2^+2Fc^2^)/3'
_refine_ls_weighting_scheme calc
_refine_ls_wR_factor_gt 0.1495
_refine_ls_wR_factor_ref 0.1677
_reflns_Friedel_coverage 0.000
_reflns_number_gt 4250
_reflns_number_total 5778
_reflns_threshold_expression 'I > 2\s(I)'
_cod_data_source_file c9gc03745d2.cif
_cod_data_source_block shelx
_cod_depositor_comments
;Adding full bibliography for 7239751.cif.

 Adding full bibliography for 7239751.cif.
;
_cod_original_cell_volume 2533.7(8)
_cod_original_sg_symbol_H-M 'P 21/n'
_cod_database_code 7239751
_shelx_shelxl_version_number 2018/3
_shelx_space_group_comment
;
The symmetry employed for this shelxl refinement is uniquely defined
by the following loop, which should always be used as a source of
symmetry information in preference to the above space-group names.
They are only intended as comments.
;

loop_
_space_group_symop_operation_xyz
'x, y, z'
'-x+1/2, y+1/2, -z+1/2'
'-x, -y, -z'
'x-1/2, -y-1/2, z-1/2'

loop_
_atom_site_label
_atom_site_type_symbol
_atom_site_fract_x
_atom_site_fract_y
_atom_site_fract_z
_atom_site_U_iso_or_equiv
_atom_site_adp_type
_atom_site_occupancy
_atom_site_site_symmetry_order
_atom_site_calc_flag
_atom_site_refinement_flags_posn
_atom_site_refinement_flags_adp
_atom_site_disorder_assembly
_atom_site_disorder_group
Se01 Se 0.70314(7) 0.16834(2) 0.57524(2) 0.04896(17) Uani 1 1 d . . A 2
S002 S 0.17498(15) 0.32325(5) 0.72308(4) 0.0362(2) Uani 1 1 d . . . .
O003 O -0.0484(4) 0.33566(16) 0.71407(13) 0.0505(7) Uani 1 1 d . . . .
O004 O 0.2546(5) 0.27309(15) 0.76807(11) 0.0490(7) Uani 1 1 d . . . .
N005 N 0.2603(4) 0.28928(15) 0.65731(12) 0.0308(6) Uani 1 1 d . . . .
C006 C 0.3123(5) 0.26193(16) 0.56016(14) 0.0264(6) Uani 1 1 d . . . .
C007 C 0.2961(5) 0.25745(16) 0.49336(14) 0.0285(7) Uani 1 1 d . . . .
C008 C 0.1788(5) 0.29904(17) 0.59718(14) 0.0281(6) Uani 1 1 d . . . .
C009 C 0.4785(5) 0.22939(16) 0.59859(14) 0.0286(7) Uani 1 1 d . . . .
C00A C 0.4438(5) 0.24729(18) 0.65651(15) 0.0331(7) Uani 1 1 d . . . .
H00A H 0.530520 0.233459 0.690994 0.040 Uiso 1 1 calc R U . .
C00B C 0.3086(6) 0.40627(19) 0.73378(14) 0.0346(7) Uani 1 1 d . . . .
C00C C 0.4663(6) 0.27999(19) 0.45938(16) 0.0359(7) Uani 1 1 d . . . .
H00C H 0.591116 0.299059 0.479612 0.043 Uiso 1 1 calc R U . .
C00D C 0.1148(6) 0.23008(18) 0.46202(15) 0.0337(7) Uani 1 1 d . . . .
H00D H -0.003526 0.213834 0.483920 0.040 Uiso 1 1 calc R U . .
C00E C -0.0199(5) 0.34189(18) 0.57960(16) 0.0335(7) Uani 1 1 d . . . .
H00B H -0.135047 0.326828 0.606295 0.040 Uiso 1 1 calc R U . .
H00E H -0.065723 0.328625 0.537533 0.040 Uiso 1 1 calc R U . .
C00F C 0.0026(6) 0.42375(19) 0.58314(15) 0.0351(8) Uani 1 1 d . . . .
C00G C 0.1862(7) 0.4588(2) 0.56586(17) 0.0445(9) Uani 1 1 d . . . .
H00G H 0.303789 0.431027 0.552879 0.053 Uiso 1 1 calc R U . .
C00H C 0.1063(7) 0.2264(2) 0.39885(16) 0.0416(8) Uani 1 1 d . . . .
H00H H -0.018554 0.208326 0.378008 0.050 Uiso 1 1 calc R U . .
C00I C 0.4573(7) 0.2752(2) 0.39654(17) 0.0444(9) Uani 1 1 d . . . .
H00I H 0.575980 0.290084 0.374161 0.053 Uiso 1 1 calc R U . .
C00J C 0.2053(7) 0.4714(2) 0.72051(17) 0.0466(9) Uani 1 1 d . . . .
H00J H 0.060775 0.471797 0.705546 0.056 Uiso 1 1 calc R U . .
C00K C 0.5694(7) 0.0750(2) 0.58380(16) 0.0431(9) Uani 1 1 d . . . .
C00L C 0.2756(7) 0.2487(2) 0.36674(16) 0.0468(9) Uani 1 1 d . . . .
H00L H 0.268389 0.245866 0.323708 0.056 Uiso 1 1 calc R U . .
C00M C 0.5200(6) 0.4065(2) 0.75746(17) 0.0422(8) Uani 1 1 d . . . .
H00M H 0.590530 0.362071 0.767570 0.051 Uiso 1 1 calc R U . .
C00N C 0.6233(7) 0.4715(2) 0.76579(19) 0.0492(9) Uani 1 1 d . . . .
H00N H 0.766558 0.471439 0.781773 0.059 Uiso 1 1 calc R U . .
C00O C 0.5262(8) 0.5371(2) 0.75177(17) 0.0526(11) Uani 1 1 d . . . .
C00P C 0.3154(8) 0.5355(2) 0.72934(18) 0.0561(12) Uani 1 1 d . . . .
H00P H 0.245309 0.580261 0.719826 0.067 Uiso 1 1 calc R U . .
C00Q C -0.1699(7) 0.4656(2) 0.60100(18) 0.0513(11) Uani 1 1 d . . . .
H00Q H -0.297981 0.442349 0.612134 0.062 Uiso 1 1 calc R U . .
C00R C 0.6914(9) 0.0168(3) 0.5642(2) 0.0682(14) Uani 1 1 d . . . .
H00R H 0.826118 0.024014 0.546881 0.082 Uiso 1 1 calc R U . .
C00S C 0.1992(10) 0.5344(3) 0.5674(2) 0.0665(14) Uani 1 1 d . . . .
H00S H 0.325673 0.558337 0.555886 0.080 Uiso 1 1 calc R U . .
C00T C 0.3761(9) 0.0635(2) 0.6087(2) 0.0616(12) Uani 1 1 d . . . .
H00T H 0.294841 0.103782 0.621878 0.074 Uiso 1 1 calc R U . .
C00U C -0.1554(11) 0.5401(3) 0.6025(2) 0.0760(18) Uani 1 1 d . . . .
H00U H -0.272985 0.568032 0.615274 0.091 Uiso 1 1 calc R U . .
C00V C 0.0264(13) 0.5745(3) 0.5860(2) 0.083(2) Uani 1 1 d . . . .
H00V H 0.034385 0.626212 0.587181 0.100 Uiso 1 1 calc R U . .
C00W C 0.6023(15) -0.0549(3) 0.5715(3) 0.095(2) Uani 1 1 d . . . .
H00W H 0.679366 -0.096089 0.558196 0.114 Uiso 1 1 calc R U . .
C00X C 0.6456(11) 0.6086(3) 0.7602(2) 0.0819(17) Uani 1 1 d . . . .
H00F H 0.771621 0.601145 0.787436 0.123 Uiso 1 1 calc R U . .
H00K H 0.551521 0.644800 0.777945 0.123 Uiso 1 1 calc R U . .
H00O H 0.690820 0.626115 0.720838 0.123 Uiso 1 1 calc R U . .
C00Y C 0.2982(12) -0.0068(3) 0.6146(3) 0.0855(19) Uani 1 1 d . . . .
H00Y H 0.162829 -0.014311 0.631486 0.103 Uiso 1 1 calc R U . .
C00Z C 0.4131(15) -0.0650(3) 0.5967(3) 0.094(2) Uani 1 1 d . . . .
H00Z H 0.359725 -0.112932 0.602000 0.113 Uiso 1 1 calc R U . .

loop_
_atom_site_aniso_label
_atom_site_aniso_U_11
_atom_site_aniso_U_22
_atom_site_aniso_U_33
_atom_site_aniso_U_23
_atom_site_aniso_U_13
_atom_site_aniso_U_12
Se01 0.0518(3) 0.0435(2) 0.0530(3) 0.00966(17) 0.01899(19) 0.01375(17)
S002 0.0409(5) 0.0423(5) 0.0261(4) -0.0027(3) 0.0099(3) 0.0031(4)
O003 0.0399(15) 0.0690(19) 0.0437(16) -0.0133(13) 0.0138(12) 0.0021(13)
O004 0.0680(18) 0.0524(16) 0.0274(13) 0.0077(11) 0.0119(12) 0.0014(14)
N005 0.0370(15) 0.0308(14) 0.0247(14) -0.0033(11) 0.0035(11) 0.0080(11)
C006 0.0319(16) 0.0226(14) 0.0247(15) -0.0009(11) 0.0024(12) -0.0014(12)
C007 0.0376(17) 0.0218(14) 0.0263(16) -0.0008(12) 0.0042(13) 0.0052(12)
C008 0.0307(16) 0.0263(15) 0.0274(16) -0.0017(12) 0.0009(12) 0.0001(12)
C009 0.0330(16) 0.0239(15) 0.0291(16) 0.0025(12) 0.0043(13) 0.0059(12)
C00A 0.0390(18) 0.0308(16) 0.0294(17) 0.0014(13) 0.0000(14) 0.0089(14)
C00B 0.0429(19) 0.0392(18) 0.0221(15) -0.0049(13) 0.0045(13) 0.0091(15)
C00C 0.0371(18) 0.0367(18) 0.0341(18) 0.0032(14) 0.0041(14) -0.0004(14)
C00D 0.0381(18) 0.0301(16) 0.0335(18) -0.0036(13) 0.0070(14) 0.0007(14)
C00E 0.0318(17) 0.0346(17) 0.0336(18) -0.0062(14) -0.0025(14) 0.0042(13)
C00F 0.0427(19) 0.0350(17) 0.0268(17) -0.0048(13) -0.0079(14) 0.0137(15)
C00G 0.057(2) 0.040(2) 0.036(2) 0.0002(15) -0.0035(17) 0.0050(17)
C00H 0.052(2) 0.0400(19) 0.0318(19) -0.0088(15) -0.0064(16) 0.0022(16)
C00I 0.055(2) 0.044(2) 0.0348(19) 0.0039(16) 0.0153(17) -0.0002(17)
C00J 0.058(2) 0.047(2) 0.0330(19) -0.0077(16) -0.0135(17) 0.0160(18)
C00K 0.071(3) 0.0304(17) 0.0281(18) 0.0013(14) 0.0032(17) 0.0108(17)
C00L 0.074(3) 0.041(2) 0.0250(18) -0.0018(15) 0.0024(17) 0.0042(19)
C00M 0.042(2) 0.044(2) 0.041(2) -0.0006(16) 0.0058(16) 0.0108(16)
C00N 0.045(2) 0.057(2) 0.045(2) -0.0028(19) 0.0042(17) -0.0022(18)
C00O 0.084(3) 0.047(2) 0.0271(19) -0.0054(16) -0.0001(19) -0.006(2)
C00P 0.090(3) 0.037(2) 0.039(2) -0.0052(17) -0.017(2) 0.015(2)
C00Q 0.053(2) 0.060(3) 0.040(2) -0.0090(18) -0.0096(18) 0.027(2)
C00R 0.097(4) 0.046(2) 0.060(3) -0.005(2) -0.008(3) 0.031(2)
C00S 0.106(4) 0.043(2) 0.049(3) 0.009(2) -0.013(3) -0.009(2)
C00T 0.097(4) 0.040(2) 0.050(3) -0.0055(18) 0.029(2) -0.011(2)
C00U 0.110(5) 0.067(3) 0.049(3) -0.009(2) -0.021(3) 0.060(3)
C00V 0.163(7) 0.037(2) 0.048(3) 0.000(2) -0.029(3) 0.032(3)
C00W 0.161(7) 0.040(3) 0.081(4) -0.012(3) -0.030(4) 0.041(4)
C00X 0.128(5) 0.057(3) 0.059(3) -0.003(2) -0.015(3) -0.027(3)
C00Y 0.141(6) 0.056(3) 0.062(3) 0.000(2) 0.024(3) -0.036(3)
C00Z 0.164(7) 0.043(3) 0.074(4) 0.004(3) -0.002(4) -0.013(4)

loop_
_atom_type_symbol
_atom_type_description
_atom_type_scat_dispersion_real
_atom_type_scat_dispersion_imag
_atom_type_scat_source
C C 0.0033 0.0016 'International Tables Vol C Tables 4.2.6.8 and 6.1.1.4'
H H 0.0000 0.0000 'International Tables Vol C Tables 4.2.6.8 and 6.1.1.4'
N N 0.0061 0.0033 'International Tables Vol C Tables 4.2.6.8 and 6.1.1.4'
O O 0.0106 0.0060 'International Tables Vol C Tables 4.2.6.8 and 6.1.1.4'
S S 0.1246 0.1234 'International Tables Vol C Tables 4.2.6.8 and 6.1.1.4'
Se Se -0.0929 2.2259 'International Tables Vol C Tables 4.2.6.8 and 6.1.1.4'

loop_
_geom_angle_atom_site_label_1
_geom_angle_atom_site_label_2
_geom_angle_atom_site_label_3
_geom_angle
C009 Se01 C00K 99.75(15)
O003 S002 O004 120.80(18)
O003 S002 N005 106.55(15)
O004 S002 N005 104.22(15)
O003 S002 C00B 109.95(17)
O004 S002 C00B 108.48(18)
N005 S002 C00B 105.70(15)
C00A N005 C008 109.0(3)
C00A N005 S002 120.7(2)
C008 N005 S002 130.2(2)
C008 C006 C009 107.3(3)
C008 C006 C007 127.2(3)
C009 C006 C007 125.5(3)
C00C C007 C00D 117.7(3)
C00C C007 C006 120.0(3)
C00D C007 C006 122.3(3)
C006 C008 N005 106.9(3)
C006 C008 C00E 128.4(3)
N005 C008 C00E 124.6(3)
C00A C009 C006 108.4(3)
C00A C009 Se01 123.8(2)
C006 C009 Se01 127.8(2)
C009 C00A N005 108.4(3)
C009 C00A H00A 125.8
N005 C00A H00A 125.8
C00J C00B C00M 120.0(4)
C00J C00B S002 120.5(3)
C00M C00B S002 119.5(3)
C00I C00C C007 121.3(3)
C00I C00C H00C 119.3
C007 C00C H00C 119.3
C00H C00D C007 120.5(3)
C00H C00D H00D 119.8
C007 C00D H00D 119.8
C008 C00E C00F 115.5(3)
C008 C00E H00B 108.4
C00F C00E H00B 108.4
C008 C00E H00E 108.4
C00F C00E H00E 108.4
H00B C00E H00E 107.5
C00G C00F C00Q 118.9(4)
C00G C00F C00E 121.6(3)
C00Q C00F C00E 119.4(4)
C00F C00G C00S 120.3(4)
C00F C00G H00G 119.8
C00S C00G H00G 119.8
C00L C00H C00D 120.5(4)
C00L C00H H00H 119.7
C00D C00H H00H 119.7
C00L C00I C00C 119.7(4)
C00L C00I H00I 120.1
C00C C00I H00I 120.1
C00P C00J C00B 118.9(4)
C00P C00J H00J 120.6
C00B C00J H00J 120.6
C00T C00K C00R 120.9(4)
C00T C00K Se01 125.1(3)
C00R C00K Se01 113.9(4)
C00H C00L C00I 120.2(3)
C00H C00L H00L 119.9
C00I C00L H00L 119.9
C00N C00M C00B 119.2(4)
C00N C00M H00M 120.4
C00B C00M H00M 120.4
C00M C00N C00O 122.1(4)
C00M C00N H00N 119.0
C00O C00N H00N 119.0
C00N C00O C00P 117.7(4)
C00N C00O C00X 121.2(5)
C00P C00O C00X 121.1(4)
C00J C00P C00O 122.1(4)
C00J C00P H00P 118.9
C00O C00P H00P 118.9
C00U C00Q C00F 120.3(5)
C00U C00Q H00Q 119.9
C00F C00Q H00Q 119.9
C00K C00R C00W 116.4(6)
C00K C00R H00R 121.8
C00W C00R H00R 121.8
C00V C00S C00G 119.5(5)
C00V C00S H00S 120.3
C00G C00S H00S 120.3
C00K C00T C00Y 120.2(5)
C00K C00T H00T 119.9
C00Y C00T H00T 119.9
C00V C00U C00Q 120.7(5)
C00V C00U H00U 119.6
C00Q C00U H00U 119.6
C00U C00V C00S 120.2(5)
C00U C00V H00V 119.9
C00S C00V H00V 119.9
C00Z C00W C00R 121.7(5)
C00Z C00W H00W 119.2
C00R C00W H00W 119.2
C00O C00X H00F 109.5
C00O C00X H00K 109.5
H00F C00X H00K 109.5
C00O C00X H00O 109.5
H00F C00X H00O 109.5
H00K C00X H00O 109.5
C00Z C00Y C00T 120.7(6)
C00Z C00Y H00Y 119.6
C00T C00Y H00Y 119.6
C00W C00Z C00Y 120.1(6)
C00W C00Z H00Z 120.0
C00Y C00Z H00Z 120.0

loop_
_geom_bond_atom_site_label_1
_geom_bond_atom_site_label_2
_geom_bond_distance
Se01 C009 1.888(3)
Se01 C00K 1.920(4)
S002 O003 1.423(3)
S002 O004 1.428(3)
S002 N005 1.687(3)
S002 C00B 1.749(4)
N005 C00A 1.385(4)
N005 C008 1.412(4)
C006 C008 1.374(4)
C006 C009 1.443(4)
C006 C007 1.475(4)
C007 C00C 1.393(5)
C007 C00D 1.397(5)
C008 C00E 1.509(4)
C009 C00A 1.346(4)
C00A H00A 0.9500
C00B C00J 1.385(5)
C00B C00M 1.403(5)
C00C C00I 1.388(5)
C00C H00C 0.9500
C00D C00H 1.394(5)
C00D H00D 0.9500
C00E C00F 1.511(5)
C00E H00B 0.9900
C00E H00E 0.9900
C00F C00G 1.385(6)
C00F C00Q 1.396(5)
C00G C00S 1.390(6)
C00G H00G 0.9500
C00H C00L 1.363(6)
C00H H00H 0.9500
C00I C00L 1.378(6)
C00I H00I 0.9500
C00J C00P 1.373(6)
C00J H00J 0.9500
C00K C00T 1.367(6)
C00K C00R 1.393(6)
C00L H00L 0.9500
C00M C00N 1.364(6)
C00M H00M 0.9500
C00N C00O 1.378(6)
C00N H00N 0.9500
C00O C00P 1.390(7)
C00O C00X 1.519(6)
C00P H00P 0.9500
C00Q C00U 1.370(8)
C00Q H00Q 0.9500
C00R C00W 1.442(9)
C00R H00R 0.9500
C00S C00V 1.386(9)
C00S H00S 0.9500
C00T C00Y 1.389(7)
C00T H00T 0.9500
C00U C00V 1.366(9)
C00U H00U 0.9500
C00V H00V 0.9500
C00W C00Z 1.344(10)
C00W H00W 0.9500
C00X H00F 0.9800
C00X H00K 0.9800
C00X H00O 0.9800
C00Y C00Z 1.356(10)
C00Y H00Y 0.9500
C00Z H00Z 0.9500
